data_4516663
loop_
_publ_author_name
'Tseng, Kuei-Nin T.'
'Kampf, Jeff W.'
'Szymczak, Nathaniel K.'

_publ_section_title
;
 Mechanism of N,N,N-Amide Ruthenium(II) Hydride Mediated Acceptorless
 Alcohol Dehydrogenation: Inner-Sphere \b-H Elimination versus
 Outer-Sphere Bifunctional Metal--Ligand Cooperativity
;
_journal_issue 9
_journal_name_full 'ACS Catalysis'
_journal_page_first 5468
_journal_paper_doi 10.1021/acscatal.5b00952
_journal_volume 5
_journal_year 2015
_chemical_formula_moiety
; 
 C40 H34 F3 N5 O3 P Ru S, C F3 O3 S, 0.5(C6 H6), 0.5(C H2 Cl2) 
;
_chemical_formula_sum 'C44.5 H38 Cl F6 N5 O6 P Ru S2'
_chemical_formula_weight 1084.41
_space_group_IT_number 15
_space_group_name_Hall '-C 2yc'
_space_group_name_H-M_alt 'C 1 2/c 1'
_symmetry_cell_setting monoclinic
_symmetry_space_group_name_H-M 'C 1 2/c 1'
_atom_sites_solution_hydrogens geom
_atom_sites_solution_primary direct
_atom_sites_solution_secondary difmap
_audit_creation_method SHELXL-97
_cell_angle_alpha 90.00
_cell_angle_beta 117.055(8)
_cell_angle_gamma 90.00
_cell_formula_units_Z 8
_cell_length_a 31.847(2)
_cell_length_b 12.7757(2)
_cell_length_c 25.6211(5)
_cell_measurement_reflns_used 48910
_cell_measurement_temperature 85(2)
_cell_measurement_theta_max 68.30
_cell_measurement_theta_min 3.10
_cell_volume 9283.7(9)
_computing_cell_refinement 'CrystalClear-SM Expert 2.0 r12'
_computing_data_collection 'CrystalClear-SM Expert 2.0 r12 (Rigaku, 2011)'
_computing_data_reduction 'CrystalClear-SM Expert 2.0 r12'
_computing_molecular_graphics 'Bruker SHELXTL'
_computing_publication_material 'Bruker SHELXTL'
_computing_structure_refinement 'SHELXL-97 (Sheldrick, 1997)'
_computing_structure_solution 'SHELXS-97 (Sheldrick, 1990)'
_diffrn_ambient_temperature 85(2)
_diffrn_detector_area_resol_mean 29.257
_diffrn_measured_fraction_theta_full 1.000
_diffrn_measured_fraction_theta_max 1.000
_diffrn_measurement_device_type 'Rigaku Saturn944+ CCD'
_diffrn_measurement_method \w
_diffrn_radiation_monochromator confocal
_diffrn_radiation_source 'micro-focus rotating anode'
_diffrn_radiation_type CuK\a
_diffrn_radiation_wavelength 1.54178
_diffrn_reflns_av_R_equivalents 0.0745
_diffrn_reflns_av_sigmaI/netI 0.0296
_diffrn_reflns_limit_h_max 38
_diffrn_reflns_limit_h_min -38
_diffrn_reflns_limit_k_max 15
_diffrn_reflns_limit_k_min -15
_diffrn_reflns_limit_l_max 30
_diffrn_reflns_limit_l_min -30
_diffrn_reflns_number 130315
_diffrn_reflns_theta_full 68.24
_diffrn_reflns_theta_max 68.24
_diffrn_reflns_theta_min 3.12
_exptl_absorpt_coefficient_mu 5.107
_exptl_absorpt_correction_T_max 0.7163
_exptl_absorpt_correction_T_min 0.4954
_exptl_absorpt_correction_type multi-scan
_exptl_absorpt_process_details
;
    Higashi, T. (1995). Program for Absorption Correction.
    Rigaku Corporation, Tokyo, Japan.
;
_exptl_crystal_colour black
_exptl_crystal_density_diffrn 1.552
_exptl_crystal_density_method 'not measured'
_exptl_crystal_description plate
_exptl_crystal_F_000 4400
_exptl_crystal_size_max 0.16
_exptl_crystal_size_mid 0.14
_exptl_crystal_size_min 0.07
_refine_diff_density_max 1.521
_refine_diff_density_min -1.376
_refine_diff_density_rms 0.127
_refine_ls_extinction_method none
_refine_ls_goodness_of_fit_ref 1.101
_refine_ls_hydrogen_treatment constr
_refine_ls_matrix_type full
_refine_ls_number_parameters 743
_refine_ls_number_reflns 8501
_refine_ls_number_restraints 168
_refine_ls_restrained_S_all 1.107
_refine_ls_R_factor_all 0.0518
_refine_ls_R_factor_gt 0.0487
_refine_ls_shift/su_max 0.003
_refine_ls_shift/su_mean 0.000
_refine_ls_structure_factor_coef Fsqd
_refine_ls_weighting_details 'calc w=1/[\s^2^(Fo^2^)+(0.0797P)^2^+46.3229P] where P=(Fo^2^+2Fc^2^)/3'
_refine_ls_weighting_scheme calc
_refine_ls_wR_factor_gt 0.1415
_refine_ls_wR_factor_ref 0.1436
_reflns_number_gt 7716
_reflns_number_total 8501
_reflns_threshold_expression >2sigma(I)
_cod_data_source_file cs5b00952_si_002.cif
_cod_data_source_block kt3056
_cod_original_cell_volume 9283.7(7)
_cod_original_sg_symbol_H-M C2/c
_cod_original_formula_sum 'C44.50 H38 Cl F6 N5 O6 P Ru S2'
_cod_database_code 4516663

loop_
_symmetry_equiv_pos_as_xyz
'x, y, z'
'-x, y, -z+1/2'
'x+1/2, y+1/2, z'
'-x+1/2, y+1/2, -z+1/2'
'-x, -y, -z'
'x, -y, z-1/2'
'-x+1/2, -y+1/2, -z'
'x+1/2, -y+1/2, z-1/2'

loop_
_atom_site_label
_atom_site_type_symbol
_atom_site_fract_x
_atom_site_fract_y
_atom_site_fract_z
_atom_site_U_iso_or_equiv
_atom_site_adp_type
_atom_site_occupancy
_atom_site_symmetry_multiplicity
_atom_site_calc_flag
_atom_site_refinement_flags
_atom_site_disorder_assembly
_atom_site_disorder_group
Ru1 Ru 0.808310(6) 0.096326(16) 0.193845(8) 0.01674(5) Uani 1 1 d . . .
P1 P 0.88891(2) 0.09638(5) 0.23225(3) 0.01776(15) Uani 1 1 d . . .
N1 N 0.79551(8) 0.08976(18) 0.10671(10) 0.0197(5) Uani 1 1 d . . .
N2 N 0.81823(7) 0.26965(18) 0.10432(9) 0.0192(5) Uani 1 1 d . . .
N3 N 0.80945(7) 0.24911(19) 0.19065(9) 0.0191(5) Uani 1 1 d . . .
N4 N 0.80658(8) 0.28878(19) 0.28209(9) 0.0219(5) Uani 1 1 d . . .
N5 N 0.80999(8) 0.10125(18) 0.27526(10) 0.0205(5) Uani 1 1 d . . .
C1 C 0.76881(11) -0.0906(2) 0.10815(14) 0.0272(7) Uani 1 1 d . . .
H1A H 0.7989 -0.1207 0.1366 0.041 Uiso 1 1 calc R . .
H1B H 0.7502 -0.1443 0.0798 0.041 Uiso 1 1 calc R . .
H1C H 0.7514 -0.0649 0.1287 0.041 Uiso 1 1 calc R . .
C2 C 0.77803(9) -0.0016(2) 0.07668(12) 0.0214(6) Uani 1 1 d . . .
C3 C 0.76946(10) -0.0134(2) 0.01911(12) 0.0261(7) Uani 1 1 d . . .
H3 H 0.7579 -0.0780 -0.0006 0.031 Uiso 1 1 calc R . .
C4 C 0.77788(10) 0.0693(3) -0.00964(12) 0.0257(7) Uani 1 1 d . . .
H4 H 0.7730 0.0614 -0.0489 0.031 Uiso 1 1 calc R . .
C5 C 0.79335(9) 0.1626(2) 0.01893(11) 0.0227(6) Uani 1 1 d . . .
H5 H 0.7981 0.2210 -0.0008 0.027 Uiso 1 1 calc R . .
C6 C 0.80213(9) 0.1711(2) 0.07739(11) 0.0195(6) Uani 1 1 d . . .
C7 C 0.84229(10) 0.3360(2) 0.07831(12) 0.0251(7) Uani 1 1 d . . .
H7A H 0.8187 0.3756 0.0452 0.038 Uiso 1 1 calc R . .
H7B H 0.8603 0.2913 0.0646 0.038 Uiso 1 1 calc R . .
H7C H 0.8637 0.3847 0.1080 0.038 Uiso 1 1 calc R . .
C8 C 0.81432(9) 0.3091(2) 0.15082(11) 0.0194(6) Uani 1 1 d . . .
C9 C 0.81541(9) 0.4202(2) 0.16587(11) 0.0202(6) Uani 1 1 d . . .
C10 C 0.81837(10) 0.5143(2) 0.14005(12) 0.0240(6) Uani 1 1 d . . .
H10 H 0.8206 0.5149 0.1043 0.029 Uiso 1 1 calc R . .
C11 C 0.81797(11) 0.6067(2) 0.16793(14) 0.0302(7) Uani 1 1 d . . .
H11 H 0.8202 0.6714 0.1511 0.036 Uiso 1 1 calc R . .
C12 C 0.81438(12) 0.6072(3) 0.22030(15) 0.0326(8) Uani 1 1 d . . .
H12 H 0.8146 0.6719 0.2387 0.039 Uiso 1 1 calc R . .
C13 C 0.81053(10) 0.5148(2) 0.24562(13) 0.0278(7) Uani 1 1 d . . .
H13 H 0.8078 0.5148 0.2810 0.033 Uiso 1 1 calc R . .
C14 C 0.81083(9) 0.4220(2) 0.21791(12) 0.0220(6) Uani 1 1 d . . .
C15 C 0.80751(9) 0.3142(2) 0.23394(12) 0.0219(6) Uani 1 1 d . . .
C16 C 0.80840(9) 0.1890(2) 0.30385(11) 0.0210(6) Uani 1 1 d . . .
C17 C 0.80934(10) 0.1828(3) 0.35905(12) 0.0272(7) Uani 1 1 d . . .
H17 H 0.8086 0.2450 0.3790 0.033 Uiso 1 1 calc R . .
C18 C 0.81137(11) 0.0865(3) 0.38435(13) 0.0306(7) Uani 1 1 d . . .
H18 H 0.8129 0.0815 0.4222 0.037 Uiso 1 1 calc R . .
C19 C 0.81117(11) -0.0034(3) 0.35349(13) 0.0302(7) Uani 1 1 d . . .
H19 H 0.8122 -0.0707 0.3697 0.036 Uiso 1 1 calc R . .
C20 C 0.80942(10) 0.0070(2) 0.29847(12) 0.0243(6) Uani 1 1 d . . .
C21 C 0.80531(11) -0.0850(2) 0.26042(14) 0.0310(7) Uani 1 1 d . . .
H21A H 0.7720 -0.1027 0.2368 0.047 Uiso 1 1 calc R . .
H21B H 0.8219 -0.1449 0.2850 0.047 Uiso 1 1 calc R . .
H21C H 0.8193 -0.0677 0.2345 0.047 Uiso 1 1 calc R . .
C22 C 0.91270(9) 0.1369(2) 0.18222(11) 0.0206(6) Uani 1 1 d . . .
C23 C 0.90122(9) 0.0719(2) 0.13326(12) 0.0218(6) Uani 1 1 d . . .
H23 H 0.8818 0.0123 0.1277 0.026 Uiso 1 1 calc R . .
C24 C 0.91788(10) 0.0937(3) 0.09299(13) 0.0277(7) Uani 1 1 d . . .
H24 H 0.9095 0.0499 0.0598 0.033 Uiso 1 1 calc R . .
C25 C 0.94695(10) 0.1801(3) 0.10123(13) 0.0294(7) Uani 1 1 d . . .
H25 H 0.9581 0.1956 0.0734 0.035 Uiso 1 1 calc R . .
C26 C 0.95949(10) 0.2432(3) 0.14988(13) 0.0280(7) Uani 1 1 d . . .
H26 H 0.9796 0.3016 0.1556 0.034 Uiso 1 1 calc R . .
C27 C 0.94280(9) 0.2216(2) 0.19076(12) 0.0236(6) Uani 1 1 d . . .
H27 H 0.9520 0.2648 0.2244 0.028 Uiso 1 1 calc R . .
C28 C 0.92227(10) -0.0251(2) 0.25857(12) 0.0232(6) Uani 1 1 d . . .
C29 C 0.90286(11) -0.1209(2) 0.23384(14) 0.0290(7) Uani 1 1 d . . .
H29 H 0.8709 -0.1246 0.2048 0.035 Uiso 1 1 calc R . .
C30 C 0.92995(12) -0.2115(3) 0.25137(17) 0.0414(10) Uani 1 1 d . . .
H30 H 0.9164 -0.2768 0.2341 0.050 Uiso 1 1 calc R . .
C31 C 0.97618(13) -0.2074(3) 0.29348(18) 0.0456(11) Uani 1 1 d . . .
H31 H 0.9942 -0.2699 0.3061 0.055 Uiso 1 1 calc R . .
C32 C 0.99660(12) -0.1115(3) 0.31764(17) 0.0395(9) Uani 1 1 d . . .
H32 H 1.0287 -0.1083 0.3461 0.047 Uiso 1 1 calc R . .
C33 C 0.97002(10) -0.0208(3) 0.30008(13) 0.0287(7) Uani 1 1 d . . .
H33 H 0.9841 0.0446 0.3162 0.034 Uiso 1 1 calc R . .
C34 C 0.91250(9) 0.1812(3) 0.29656(12) 0.0262(7) Uani 1 1 d . . .
C35 C 0.91317(10) 0.2902(3) 0.29253(14) 0.0304(7) Uani 1 1 d . . .
H35 H 0.9060 0.3220 0.2559 0.036 Uiso 1 1 calc R . .
C36 C 0.92423(11) 0.3526(3) 0.34144(17) 0.0471(9) Uani 1 1 d . . .
H36 H 0.9242 0.4266 0.3380 0.057 Uiso 1 1 calc R . .
C37 C 0.93540(13) 0.3070(4) 0.39544(17) 0.0550(11) Uani 1 1 d . . .
H37 H 0.9437 0.3496 0.4291 0.066 Uiso 1 1 calc R . .
C38 C 0.93433(12) 0.2008(4) 0.39993(15) 0.0512(11) Uani 1 1 d . . .
H38 H 0.9415 0.1699 0.4368 0.061 Uiso 1 1 calc R . .
C39 C 0.92280(11) 0.1366(3) 0.35096(13) 0.0354(8) Uani 1 1 d . . .
H39 H 0.9220 0.0627 0.3547 0.043 Uiso 1 1 calc R . .
C41 C 0.9559(3) 0.5178(8) 0.2434(4) 0.072(4) Uani 0.50 1 d PDU . 1
H41 H 0.9261 0.5182 0.2435 0.086 Uiso 0.50 1 calc PR . 1
C42 C 0.9963(2) 0.5160(8) 0.2992(5) 0.068(3) Uani 0.50 1 d PDU A 1
H42 H 0.9901 0.5122 0.3321 0.081 Uiso 0.50 1 calc PR A 1
C43 C 1.0449(3) 0.5192(10) 0.3123(5) 0.101(6) Uani 0.50 1 d PDU . 1
H43 H 1.0716 0.5216 0.3497 0.121 Uiso 0.50 1 calc PR . 1
C41A C 0.9588(4) 0.5172(8) 0.2583(4) 0.081(3) Uani 0.50 1 d PDU . 2
H41A H 0.9297 0.5130 0.2600 0.097 Uiso 0.50 1 calc PR . 2
C42A C 1.0022(3) 0.5216(10) 0.3110(6) 0.098(7) Uani 0.50 1 d PDU B 2
H42A H 1.0050 0.5257 0.3495 0.118 Uiso 0.50 1 calc PR B 2
C43A C 1.0405(2) 0.5190(7) 0.2967(4) 0.048(2) Uani 0.50 1 d PDU . 2
H43A H 1.0708 0.5184 0.3296 0.058 Uiso 0.50 1 calc PR . 2
S1 S 0.69454(2) 0.17087(6) 0.12456(3) 0.02354(15) Uani 1 1 d D . .
O1 O 0.70906(7) 0.24308(18) 0.09316(9) 0.0333(5) Uani 1 1 d D . .
O2 O 0.66839(7) 0.21349(19) 0.15270(9) 0.0326(5) Uani 1 1 d D . .
O3 O 0.73070(6) 0.09762(15) 0.16144(8) 0.0211(4) Uani 1 1 d D . .
C40 C 0.65221(11) 0.0849(3) 0.06831(13) 0.0328(8) Uani 1 1 d D . .
F1 F 0.61675(7) 0.14021(19) 0.02849(9) 0.0463(6) Uani 1 1 d D . .
F2 F 0.63473(7) 0.01491(17) 0.09152(9) 0.0436(5) Uani 1 1 d D . .
F3 F 0.67269(7) 0.03333(17) 0.04061(8) 0.0409(5) Uani 1 1 d D . .
S2 S 0.84400(3) 0.73886(9) 0.04289(4) 0.0295(2) Uani 0.75 1 d PD C 1
O4 O 0.80922(13) 0.7770(3) -0.01337(15) 0.0408(10) Uani 0.75 1 d PD C 1
O5 O 0.83877(13) 0.6294(3) 0.05121(15) 0.0486(9) Uani 0.75 1 d PD C 1
O6 O 0.85423(12) 0.8045(3) 0.09317(14) 0.0401(10) Uani 0.75 1 d PD C 1
C44 C 0.89818(14) 0.7420(4) 0.03652(18) 0.0406(12) Uani 0.75 1 d PD C 1
F4 F 0.90855(12) 0.8396(3) 0.02740(15) 0.0683(10) Uani 0.75 1 d PD C 1
F5 F 0.93452(11) 0.7076(4) 0.08521(16) 0.0600(14) Uani 0.75 1 d PD C 1
F6 F 0.89554(10) 0.6830(3) -0.00760(12) 0.0469(10) Uani 0.75 1 d PD C 1
S2A S 0.85518(11) 0.7861(3) 0.04382(14) 0.0333(8) Uani 0.25 1 d PD D 2
O4A O 0.8747(3) 0.8745(6) 0.0301(4) 0.034(2) Uani 0.25 1 d PD D 2
O5A O 0.8108(3) 0.7492(10) -0.0020(5) 0.047(4) Uani 0.25 1 d PD D 2
O6A O 0.8568(5) 0.7848(12) 0.1014(4) 0.057(4) Uani 0.25 1 d PD D 2
C44A C 0.8941(3) 0.6775(7) 0.0491(4) 0.038(3) Uani 0.25 1 d PD D 2
F4A F 0.8817(3) 0.5862(5) 0.0624(4) 0.042(2) Uani 0.25 1 d PD D 2
F5A F 0.8951(4) 0.6639(10) -0.0020(4) 0.065(4) Uani 0.25 1 d PD D 2
F6A F 0.9381(4) 0.6980(11) 0.0885(5) 0.064(4) Uani 0.25 1 d PDU D 2
C45 C 0.9475(8) 0.7456(9) 0.4038(8) 0.036(5) Uani 0.1099(19) 1 d PDU E 1
H45A H 0.9601 0.7613 0.3758 0.043 Uiso 0.1099(19) 1 calc PR E 1
H45B H 0.9132 0.7330 0.3807 0.043 Uiso 0.1099(19) 1 calc PR E 1
Cl1 Cl 0.9554(4) 0.8559(9) 0.4473(4) 0.064(3) Uani 0.1099(19) 1 d PDU E 1
Cl2 Cl 0.9738(2) 0.6306(8) 0.4409(4) 0.054(2) Uani 0.1099(19) 1 d PDU E 1
C45A C 0.9371(3) 0.8165(5) 0.4089(3) 0.037(2) Uani 0.3901(19) 1 d PDU E 2
H45C H 0.9434 0.8429 0.3768 0.044 Uiso 0.3901(19) 1 calc PR E 2
H45D H 0.9034 0.7973 0.3916 0.044 Uiso 0.3901(19) 1 calc PR E 2
Cl1A Cl 0.94732(15) 0.9154(3) 0.45804(12) 0.0838(12) Uani 0.3901(19) 1 d PDU E 2
Cl2A Cl 0.97066(8) 0.7040(3) 0.43778(14) 0.0726(10) Uani 0.3901(19) 1 d PDU E 2

loop_
_atom_site_aniso_label
_atom_site_aniso_U_11
_atom_site_aniso_U_22
_atom_site_aniso_U_33
_atom_site_aniso_U_23
_atom_site_aniso_U_13
_atom_site_aniso_U_12
Ru1 0.02235(9) 0.01458(11) 0.01648(9) -0.00092(7) 0.01161(7) -0.00167(7)
P1 0.0191(3) 0.0170(3) 0.0184(3) -0.0007(2) 0.0096(2) -0.0010(2)
N1 0.0194(9) 0.0208(12) 0.0196(10) -0.0005(8) 0.0096(8) 0.0011(8)
N2 0.0255(9) 0.0179(11) 0.0183(9) 0.0010(8) 0.0137(7) -0.0012(9)
N3 0.0242(9) 0.0204(12) 0.0151(9) -0.0015(8) 0.0110(8) -0.0017(9)
N4 0.0288(9) 0.0209(12) 0.0215(9) -0.0018(9) 0.0161(8) 0.0007(9)
N5 0.0227(9) 0.0205(12) 0.0203(10) 0.0013(8) 0.0114(8) -0.0013(9)
C1 0.0315(13) 0.0197(14) 0.0321(14) -0.0046(11) 0.0158(11) -0.0014(11)
C2 0.0204(10) 0.0219(14) 0.0238(11) -0.0044(10) 0.0117(9) 0.0014(10)
C3 0.0288(12) 0.0261(15) 0.0217(12) -0.0072(11) 0.0100(10) 0.0043(12)
C4 0.0276(12) 0.0325(16) 0.0160(11) -0.0028(11) 0.0090(10) 0.0067(12)
C5 0.0240(11) 0.0276(15) 0.0191(11) 0.0033(10) 0.0119(9) 0.0084(11)
C6 0.0199(10) 0.0218(13) 0.0179(11) 0.0000(10) 0.0097(9) 0.0023(10)
C7 0.0299(12) 0.0245(15) 0.0246(12) 0.0026(11) 0.0158(10) -0.0001(11)
C8 0.0206(10) 0.0202(14) 0.0187(11) -0.0011(10) 0.0101(9) -0.0018(10)
C9 0.0246(11) 0.0179(13) 0.0188(11) -0.0013(10) 0.0106(9) -0.0004(10)
C10 0.0290(12) 0.0205(14) 0.0217(12) 0.0027(10) 0.0109(10) -0.0027(11)
C11 0.0393(14) 0.0165(14) 0.0353(15) 0.0030(11) 0.0173(12) -0.0009(12)
C12 0.0407(15) 0.0199(15) 0.0365(16) -0.0073(12) 0.0168(12) 0.0002(12)
C13 0.0382(13) 0.0213(15) 0.0282(12) -0.0056(11) 0.0188(11) -0.0008(12)
C14 0.0262(11) 0.0208(14) 0.0218(12) 0.0005(10) 0.0134(9) 0.0006(11)
C15 0.0271(11) 0.0194(14) 0.0222(11) -0.0018(10) 0.0138(9) 0.0014(11)
C16 0.0249(10) 0.0247(14) 0.0188(11) -0.0008(10) 0.0145(9) -0.0017(11)
C17 0.0358(12) 0.0300(16) 0.0232(12) -0.0027(11) 0.0198(10) -0.0023(12)
C18 0.0384(13) 0.0371(18) 0.0230(12) 0.0029(11) 0.0197(10) -0.0039(13)
C19 0.0424(14) 0.0279(16) 0.0258(12) 0.0045(11) 0.0204(11) -0.0039(13)
C20 0.0283(11) 0.0226(14) 0.0243(12) 0.0037(11) 0.0140(10) 0.0004(11)
C21 0.0431(14) 0.0241(15) 0.0324(14) -0.0020(12) 0.0227(11) -0.0068(12)
C22 0.0223(11) 0.0185(13) 0.0215(11) 0.0000(10) 0.0105(9) 0.0029(10)
C23 0.0212(10) 0.0248(14) 0.0220(11) 0.0005(11) 0.0121(9) 0.0020(11)
C24 0.0304(12) 0.0323(17) 0.0230(12) 0.0009(11) 0.0145(10) 0.0079(12)
C25 0.0276(11) 0.0388(17) 0.0290(12) 0.0126(12) 0.0190(10) 0.0108(12)
C26 0.0259(11) 0.0283(15) 0.0347(13) 0.0098(12) 0.0179(10) 0.0033(11)
C27 0.0238(11) 0.0206(14) 0.0276(12) 0.0032(11) 0.0126(10) 0.0034(11)
C28 0.0271(12) 0.0206(14) 0.0207(11) 0.0026(10) 0.0099(9) -0.0012(11)
C29 0.0285(13) 0.0209(14) 0.0329(14) -0.0008(12) 0.0099(11) -0.0002(12)
C30 0.0368(15) 0.0177(15) 0.059(2) 0.0026(15) 0.0123(15) -0.0013(13)
C31 0.0362(16) 0.0231(16) 0.058(2) 0.0113(16) 0.0048(16) 0.0035(14)
C32 0.0310(15) 0.0258(17) 0.0458(19) 0.0108(14) 0.0036(14) 0.0024(13)
C33 0.0317(13) 0.0220(15) 0.0298(13) 0.0056(12) 0.0117(11) -0.0022(12)
C34 0.0194(11) 0.0343(16) 0.0252(12) -0.0092(12) 0.0105(9) -0.0043(11)
C35 0.0247(11) 0.0291(16) 0.0416(15) -0.0152(13) 0.0188(11) -0.0066(12)
C36 0.0344(14) 0.050(2) 0.0648(19) -0.0378(16) 0.0292(13) -0.0159(15)
C37 0.0458(16) 0.080(3) 0.0482(17) -0.0437(18) 0.0294(13) -0.0269(18)
C38 0.0418(15) 0.090(3) 0.0288(14) -0.0213(17) 0.0222(12) -0.0164(19)
C39 0.0302(13) 0.055(2) 0.0230(13) -0.0075(14) 0.0135(10) -0.0082(15)
C41 0.027(3) 0.030(5) 0.149(9) 0.006(6) 0.031(5) -0.006(3)
C42 0.049(3) 0.032(5) 0.145(7) 0.013(5) 0.065(4) 0.002(4)
C43 0.126(9) 0.030(5) 0.157(11) 0.024(6) 0.074(8) 0.027(6)
C41A 0.099(6) 0.010(4) 0.185(9) -0.012(5) 0.109(6) -0.003(4)
C42A 0.085(8) 0.025(6) 0.180(15) 0.022(7) 0.057(9) 0.022(6)
C43A 0.032(3) 0.017(4) 0.112(6) 0.022(4) 0.047(3) 0.012(3)
S1 0.0280(3) 0.0228(3) 0.0233(3) 0.0009(2) 0.0147(2) 0.0005(3)
O1 0.0357(10) 0.0323(12) 0.0335(10) 0.0094(9) 0.0172(8) 0.0004(9)
O2 0.0366(9) 0.0364(12) 0.0311(9) -0.0008(9) 0.0210(8) 0.0071(9)
O3 0.0159(7) 0.0263(10) 0.0241(8) 0.0021(7) 0.0118(6) -0.0003(7)
C40 0.0339(14) 0.0380(18) 0.0287(14) 0.0012(12) 0.0162(11) 0.0030(13)
F1 0.0358(9) 0.0594(14) 0.0329(9) 0.0008(10) 0.0061(8) 0.0091(10)
F2 0.0428(9) 0.0468(12) 0.0425(9) -0.0043(9) 0.0207(8) -0.0172(9)
F3 0.0451(9) 0.0486(12) 0.0318(8) -0.0119(8) 0.0200(7) 0.0003(9)
S2 0.0364(4) 0.0338(6) 0.0260(4) -0.0024(4) 0.0209(3) 0.0004(4)
O4 0.0491(16) 0.044(2) 0.0310(14) 0.0004(14) 0.0197(12) 0.0110(16)
O5 0.0710(18) 0.0352(18) 0.0521(17) 0.0021(14) 0.0390(14) -0.0146(16)
O6 0.0487(16) 0.047(2) 0.0283(14) -0.0133(14) 0.0205(13) 0.0063(16)
C44 0.040(2) 0.049(3) 0.037(2) -0.013(2) 0.0213(17) -0.010(2)
F4 0.0831(17) 0.0586(19) 0.0773(19) -0.0163(15) 0.0488(15) -0.0420(16)
F5 0.0314(14) 0.087(3) 0.0518(19) -0.0194(19) 0.0105(14) -0.0040(17)
F6 0.0436(12) 0.071(2) 0.0394(12) -0.0196(13) 0.0302(10) -0.0060(14)
S2A 0.0400(15) 0.0310(18) 0.0313(14) -0.0056(13) 0.0183(12) -0.0086(14)
O4A 0.054(4) 0.026(4) 0.037(4) 0.002(3) 0.034(3) -0.006(4)
O5A 0.024(5) 0.055(8) 0.040(6) -0.005(6) -0.003(4) -0.004(5)
O6A 0.088(8) 0.061(9) 0.047(6) 0.014(6) 0.051(5) 0.006(7)
C44A 0.060(7) 0.040(8) 0.026(5) -0.002(5) 0.030(5) -0.012(6)
F4A 0.060(4) 0.020(4) 0.051(4) -0.001(3) 0.030(3) 0.004(3)
F5A 0.088(7) 0.046(6) 0.087(7) -0.035(5) 0.061(6) -0.017(6)
F6A 0.061(7) 0.070(8) 0.046(6) -0.006(6) 0.011(5) 0.032(6)
C45 0.033(6) 0.047(7) 0.034(6) -0.001(5) 0.020(4) -0.005(5)
Cl1 0.070(4) 0.070(5) 0.049(4) 0.021(4) 0.023(3) 0.000(4)
Cl2 0.031(2) 0.085(5) 0.066(3) -0.004(3) 0.038(2) -0.020(3)
C45A 0.026(3) 0.050(4) 0.034(3) 0.016(3) 0.014(2) -0.015(3)
Cl1A 0.117(2) 0.090(2) 0.0290(11) 0.0239(13) 0.0189(13) -0.006(2)
Cl2A 0.0328(9) 0.117(3) 0.0750(15) 0.0344(16) 0.0304(9) 0.0069(14)

loop_
_atom_type_symbol
_atom_type_description
_atom_type_scat_dispersion_real
_atom_type_scat_dispersion_imag
_atom_type_scat_source
C C 0.0181 0.0091 'International Tables Vol C Tables 4.2.6.8 and 6.1.1.4'
H H 0.0000 0.0000 'International Tables Vol C Tables 4.2.6.8 and 6.1.1.4'
N N 0.0311 0.0180 'International Tables Vol C Tables 4.2.6.8 and 6.1.1.4'
O O 0.0492 0.0322 'International Tables Vol C Tables 4.2.6.8 and 6.1.1.4'
F F 0.0727 0.0534 'International Tables Vol C Tables 4.2.6.8 and 6.1.1.4'
P P 0.2955 0.4335 'International Tables Vol C Tables 4.2.6.8 and 6.1.1.4'
S S 0.3331 0.5567 'International Tables Vol C Tables 4.2.6.8 and 6.1.1.4'
Cl Cl 0.3639 0.7018 'International Tables Vol C Tables 4.2.6.8 and 6.1.1.4'
Ru Ru 0.0552 3.2960 'International Tables Vol C Tables 4.2.6.8 and 6.1.1.4'

loop_
_geom_angle_atom_site_label_1
_geom_angle_atom_site_label_2
_geom_angle_atom_site_label_3
_geom_angle
_geom_angle_site_symmetry_1
N3 Ru1 N5 91.12(9) .
N3 Ru1 N1 89.63(9) .
N5 Ru1 N1 171.25(9) .
N3 Ru1 O3 90.89(8) .
N5 Ru1 O3 83.70(8) .
N1 Ru1 O3 87.57(8) .
N3 Ru1 P1 88.81(6) .
N5 Ru1 P1 93.27(6) .
N1 Ru1 P1 95.46(6) .
O3 Ru1 P1 176.95(5) .
C34 P1 C28 103.86(13) .
C34 P1 C22 109.40(14) .
C28 P1 C22 98.15(13) .
C34 P1 Ru1 107.97(9) .
C28 P1 Ru1 120.50(10) .
C22 P1 Ru1 115.94(8) .
C6 N1 C2 118.0(2) .
C6 N1 Ru1 124.09(18) .
C2 N1 Ru1 117.93(19) .
C8 N2 C6 127.1(2) .
C8 N2 C7 117.1(2) .
C6 N2 C7 115.8(2) .
C8 N3 C15 108.9(2) .
C8 N3 Ru1 127.85(19) .
C15 N3 Ru1 123.21(19) .
C15 N4 C16 127.1(3) .
C20 N5 C16 119.4(3) .
C20 N5 Ru1 114.84(19) .
C16 N5 Ru1 125.64(19) .
N1 C2 C3 121.7(3) .
N1 C2 C1 118.3(2) .
C3 C2 C1 120.0(3) .
C2 C3 C4 119.6(3) .
C5 C4 C3 119.4(3) .
C4 C5 C6 119.3(3) .
N1 C6 C5 122.0(3) .
N1 C6 N2 121.7(2) .
C5 C6 N2 116.3(3) .
N3 C8 N2 123.2(3) .
N3 C8 C9 110.5(2) .
N2 C8 C9 126.3(3) .
C10 C9 C14 119.6(3) .
C10 C9 C8 135.0(3) .
C14 C9 C8 105.3(2) .
C11 C10 C9 118.2(3) .
C10 C11 C12 121.6(3) .
C13 C12 C11 120.7(3) .
C12 C13 C14 118.0(3) .
C13 C14 C9 121.9(3) .
C13 C14 C15 130.4(3) .
C9 C14 C15 107.7(3) .
N4 C15 N3 129.2(3) .
N4 C15 C14 123.0(3) .
N3 C15 C14 107.5(2) .
N5 C16 N4 123.4(2) .
N5 C16 C17 120.7(3) .
N4 C16 C17 115.9(3) .
C18 C17 C16 119.9(3) .
C17 C18 C19 118.8(3) .
C20 C19 C18 119.0(3) .
N5 C20 C19 122.0(3) .
N5 C20 C21 115.5(3) .
C19 C20 C21 122.5(3) .
C27 C22 C23 118.6(3) .
C27 C22 P1 125.6(2) .
C23 C22 P1 115.7(2) .
C24 C23 C22 120.8(3) .
C23 C24 C25 120.0(3) .
C26 C25 C24 119.9(3) .
C25 C26 C27 120.5(3) .
C22 C27 C26 120.2(3) .
C29 C28 C33 118.9(3) .
C29 C28 P1 121.1(2) .
C33 C28 P1 119.6(2) .
C28 C29 C30 120.3(3) .
C31 C30 C29 120.5(3) .
C30 C31 C32 120.0(3) .
C33 C32 C31 119.9(3) .
C32 C33 C28 120.4(3) .
C35 C34 C39 118.3(3) .
C35 C34 P1 122.6(2) .
C39 C34 P1 118.1(3) .
C36 C35 C34 120.8(3) .
C35 C36 C37 120.2(4) .
C38 C37 C36 119.8(3) .
C37 C38 C39 120.9(4) .
C34 C39 C38 120.1(4) .
C43 C41 C42 127.3(9) 2_755
C41 C42 C43 128.6(9) .
C41 C43 C42 104.1(9) 2_755
C43A C41A C42A 119.6(10) 2_755
C43A C42A C41A 109.2(11) .
C41A C43A C42A 131.1(8) 2_755
O1 S1 O2 116.60(15) .
O1 S1 O3 114.70(13) .
O2 S1 O3 112.82(13) .
O1 S1 C40 104.80(14) .
O2 S1 C40 103.66(14) .
O3 S1 C40 102.03(13) .
S1 O3 Ru1 131.84(12) .
F2 C40 F1 108.6(3) .
F2 C40 F3 108.1(3) .
F1 C40 F3 107.7(3) .
F2 C40 S1 111.2(2) .
F1 C40 S1 110.5(2) .
F3 C40 S1 110.6(2) .
O5 S2 O6 115.3(2) .
O5 S2 O4 112.9(2) .
O6 S2 O4 117.0(2) .
O5 S2 C44 102.4(2) .
O6 S2 C44 103.3(2) .
O4 S2 C44 103.4(2) .
F6 C44 F5 107.5(4) .
F6 C44 F4 107.8(4) .
F5 C44 F4 107.0(4) .
F6 C44 S2 111.8(3) .
F5 C44 S2 111.5(4) .
F4 C44 S2 111.0(3) .
O4A S2A O5A 116.0(7) .
O4A S2A O6A 116.5(7) .
O5A S2A O6A 113.0(8) .
O4A S2A C44A 105.5(5) .
O5A S2A C44A 101.1(6) .
O6A S2A C44A 101.9(7) .
F4A C44A F6A 108.2(9) .
F4A C44A F5A 106.2(9) .
F6A C44A F5A 106.5(10) .
F4A C44A S2A 114.7(7) .
F6A C44A S2A 110.6(8) .
F5A C44A S2A 110.2(8) .
Cl1 C45 Cl2 116.1(11) .
Cl1A C45A Cl2A 115.1(4) .

loop_
_geom_bond_atom_site_label_1
_geom_bond_atom_site_label_2
_geom_bond_distance
_geom_bond_site_symmetry_2
Ru1 N3 1.955(3) .
Ru1 N5 2.063(2) .
Ru1 N1 2.081(2) .
Ru1 O3 2.2209(18) .
Ru1 P1 2.2933(7) .
P1 C34 1.824(3) .
P1 C28 1.827(3) .
P1 C22 1.835(3) .
N1 C6 1.354(4) .
N1 C2 1.369(4) .
N2 C8 1.351(4) .
N2 C6 1.415(4) .
N2 C7 1.488(4) .
N3 C8 1.340(4) .
N3 C15 1.410(4) .
N4 C15 1.289(4) .
N4 C16 1.382(4) .
N5 C20 1.346(4) .
N5 C16 1.353(4) .
C1 C2 1.498(4) .
C2 C3 1.381(4) .
C3 C4 1.383(5) .
C4 C5 1.368(4) .
C5 C6 1.397(4) .
C8 C9 1.468(4) .
C9 C10 1.396(4) .
C9 C14 1.406(4) .
C10 C11 1.383(4) .
C11 C12 1.398(5) .
C12 C13 1.380(5) .
C13 C14 1.384(4) .
C14 C15 1.455(4) .
C16 C17 1.403(4) .
C17 C18 1.379(5) .
C18 C19 1.392(5) .
C19 C20 1.392(4) .
C20 C21 1.494(4) .
C22 C27 1.395(4) .
C22 C23 1.407(4) .
C23 C24 1.386(5) .
C24 C25 1.394(5) .
C25 C26 1.382(5) .
C26 C27 1.401(5) .
C28 C29 1.388(4) .
C28 C33 1.405(4) .
C29 C30 1.391(5) .
C30 C31 1.374(5) .
C31 C32 1.393(5) .
C32 C33 1.383(5) .
C34 C35 1.398(5) .
C34 C39 1.399(5) .
C35 C36 1.389(5) .
C36 C37 1.390(6) .
C37 C38 1.364(7) .
C38 C39 1.401(5) .
C41 C43 1.416(12) 2_755
C41 C42 1.424(9) .
C42 C43 1.427(10) .
C43 C41 1.416(12) 2_755
C41A C43A 1.418(11) 2_755
C41A C42A 1.427(11) .
C42A C43A 1.425(12) .
C43A C41A 1.418(11) 2_755
S1 O1 1.432(2) .
S1 O2 1.434(2) .
S1 O3 1.4509(19) .
S1 C40 1.826(3) .
C40 F2 1.328(4) .
C40 F1 1.329(4) .
C40 F3 1.336(4) .
S2 O5 1.436(4) .
S2 O6 1.444(3) .
S2 O4 1.446(3) .
S2 C44 1.806(5) .
C44 F6 1.330(6) .
C44 F5 1.333(5) .
C44 F4 1.337(6) .
S2A O4A 1.408(8) .
S2A O5A 1.447(9) .
S2A O6A 1.453(10) .
S2A C44A 1.824(9) .
C44A F4A 1.324(11) .
C44A F6A 1.328(11) .
C44A F5A 1.336(12) .
C45 Cl1 1.742(14) .
C45 Cl2 1.743(13) .
C45A Cl1A 1.707(8) .
C45A Cl2A 1.741(8) .

loop_
_geom_torsion_atom_site_label_1
_geom_torsion_atom_site_label_2
_geom_torsion_atom_site_label_3
_geom_torsion_atom_site_label_4
_geom_torsion
_geom_torsion_site_symmetry_1
_geom_torsion_site_symmetry_4
N3 Ru1 P1 C34 54.17(13) . .
N5 Ru1 P1 C34 -36.88(13) . .
N1 Ru1 P1 C34 143.69(13) . .
O3 Ru1 P1 C34 -30.3(10) . .
N3 Ru1 P1 C28 173.07(13) . .
N5 Ru1 P1 C28 82.02(13) . .
N1 Ru1 P1 C28 -97.41(13) . .
O3 Ru1 P1 C28 88.6(10) . .
N3 Ru1 P1 C22 -68.92(12) . .
N5 Ru1 P1 C22 -159.97(12) . .
N1 Ru1 P1 C22 20.60(12) . .
O3 Ru1 P1 C22 -153.3(10) . .
N3 Ru1 N1 C6 15.8(2) . .
N5 Ru1 N1 C6 110.8(6) . .
O3 Ru1 N1 C6 106.7(2) . .
P1 Ru1 N1 C6 -72.9(2) . .
N3 Ru1 N1 C2 -162.2(2) . .
N5 Ru1 N1 C2 -67.3(7) . .
O3 Ru1 N1 C2 -71.32(19) . .
P1 Ru1 N1 C2 109.00(18) . .
N5 Ru1 N3 C8 171.9(2) . .
N1 Ru1 N3 C8 -16.8(2) . .
O3 Ru1 N3 C8 -104.4(2) . .
P1 Ru1 N3 C8 78.7(2) . .
N5 Ru1 N3 C15 -4.6(2) . .
N1 Ru1 N3 C15 166.7(2) . .
O3 Ru1 N3 C15 79.09(19) . .
P1 Ru1 N3 C15 -97.88(19) . .
N3 Ru1 N5 C20 179.61(19) . .
N1 Ru1 N5 C20 84.8(6) . .
O3 Ru1 N5 C20 88.84(19) . .
P1 Ru1 N5 C20 -91.52(19) . .
N3 Ru1 N5 C16 4.3(2) . .
N1 Ru1 N5 C16 -90.6(6) . .
O3 Ru1 N5 C16 -86.5(2) . .
P1 Ru1 N5 C16 93.1(2) . .
C6 N1 C2 C3 3.2(4) . .
Ru1 N1 C2 C3 -178.6(2) . .
C6 N1 C2 C1 -177.6(2) . .
Ru1 N1 C2 C1 0.6(3) . .
N1 C2 C3 C4 -1.1(4) . .
C1 C2 C3 C4 179.7(3) . .
C2 C3 C4 C5 -1.8(4) . .
C3 C4 C5 C6 2.5(4) . .
C2 N1 C6 C5 -2.4(4) . .
Ru1 N1 C6 C5 179.50(19) . .
C2 N1 C6 N2 177.4(2) . .
Ru1 N1 C6 N2 -0.6(3) . .
C4 C5 C6 N1 -0.4(4) . .
C4 C5 C6 N2 179.7(2) . .
C8 N2 C6 N1 -23.8(4) . .
C7 N2 C6 N1 155.9(2) . .
C8 N2 C6 C5 156.1(2) . .
C7 N2 C6 C5 -24.3(3) . .
C15 N3 C8 N2 178.6(2) . .
Ru1 N3 C8 N2 1.6(3) . .
C15 N3 C8 C9 -0.6(3) . .
Ru1 N3 C8 C9 -177.51(17) . .
C6 N2 C8 N3 24.0(4) . .
C7 N2 C8 N3 -155.7(2) . .
C6 N2 C8 C9 -157.0(2) . .
C7 N2 C8 C9 23.4(4) . .
N3 C8 C9 C10 -177.8(3) . .
N2 C8 C9 C10 3.1(5) . .
N3 C8 C9 C14 0.0(3) . .
N2 C8 C9 C14 -179.1(2) . .
C14 C9 C10 C11 1.8(4) . .
C8 C9 C10 C11 179.4(3) . .
C9 C10 C11 C12 -0.5(4) . .
C10 C11 C12 C13 -0.8(5) . .
C11 C12 C13 C14 0.6(5) . .
C12 C13 C14 C9 0.7(4) . .
C12 C13 C14 C15 179.8(3) . .
C10 C9 C14 C13 -1.9(4) . .
C8 C9 C14 C13 179.8(2) . .
C10 C9 C14 C15 178.7(2) . .
C8 C9 C14 C15 0.5(3) . .
C16 N4 C15 N3 1.6(4) . .
C16 N4 C15 C14 -172.8(2) . .
C8 N3 C15 N4 -174.2(3) . .
Ru1 N3 C15 N4 2.9(4) . .
C8 N3 C15 C14 0.9(3) . .
Ru1 N3 C15 C14 177.99(16) . .
C13 C14 C15 N4 -4.6(5) . .
C9 C14 C15 N4 174.6(2) . .
C13 C14 C15 N3 179.9(3) . .
C9 C14 C15 N3 -0.9(3) . .
C20 N5 C16 N4 -176.8(2) . .
Ru1 N5 C16 N4 -1.7(4) . .
C20 N5 C16 C17 4.3(4) . .
Ru1 N5 C16 C17 179.40(19) . .
C15 N4 C16 N5 -2.2(4) . .
C15 N4 C16 C17 176.7(3) . .
N5 C16 C17 C18 -0.7(4) . .
N4 C16 C17 C18 -179.7(3) . .
C16 C17 C18 C19 -1.7(4) . .
C17 C18 C19 C20 0.7(4) . .
C16 N5 C20 C19 -5.4(4) . .
Ru1 N5 C20 C19 178.9(2) . .
C16 N5 C20 C21 172.8(2) . .
Ru1 N5 C20 C21 -2.9(3) . .
C18 C19 C20 N5 2.9(4) . .
C18 C19 C20 C21 -175.1(3) . .
C34 P1 C22 C27 -2.1(3) . .
C28 P1 C22 C27 -110.0(2) . .
Ru1 P1 C22 C27 120.2(2) . .
C34 P1 C22 C23 173.9(2) . .
C28 P1 C22 C23 66.1(2) . .
Ru1 P1 C22 C23 -63.7(2) . .
C27 C22 C23 C24 -2.6(4) . .
P1 C22 C23 C24 -178.9(2) . .
C22 C23 C24 C25 1.0(4) . .
C23 C24 C25 C26 0.7(4) . .
C24 C25 C26 C27 -0.7(4) . .
C23 C22 C27 C26 2.5(4) . .
P1 C22 C27 C26 178.5(2) . .
C25 C26 C27 C22 -1.0(4) . .
C34 P1 C28 C29 151.1(3) . .
C22 P1 C28 C29 -96.5(3) . .
Ru1 P1 C28 C29 30.1(3) . .
C34 P1 C28 C33 -35.9(3) . .
C22 P1 C28 C33 76.5(3) . .
Ru1 P1 C28 C33 -156.8(2) . .
C33 C28 C29 C30 2.0(5) . .
P1 C28 C29 C30 175.1(3) . .
C28 C29 C30 C31 0.2(6) . .
C29 C30 C31 C32 -1.9(7) . .
C30 C31 C32 C33 1.3(7) . .
C31 C32 C33 C28 0.9(6) . .
C29 C28 C33 C32 -2.6(5) . .
P1 C28 C33 C32 -175.8(3) . .
C28 P1 C34 C35 151.5(3) . .
C22 P1 C34 C35 47.5(3) . .
Ru1 P1 C34 C35 -79.5(3) . .
C28 P1 C34 C39 -39.6(3) . .
C22 P1 C34 C39 -143.6(2) . .
Ru1 P1 C34 C39 89.4(2) . .
C39 C34 C35 C36 0.6(4) . .
P1 C34 C35 C36 169.5(2) . .
C34 C35 C36 C37 0.8(5) . .
C35 C36 C37 C38 -1.6(5) . .
C36 C37 C38 C39 1.0(6) . .
C35 C34 C39 C38 -1.2(4) . .
P1 C34 C39 C38 -170.6(3) . .
C37 C38 C39 C34 0.5(5) . .
C43 C41 C42 C43 2.6(17) 2_755 .
C41 C42 C43 C41 -3.6(14) . 2_755
C43A C41A C42A C43A -4.6(14) 2_755 .
C41A C42A C43A C41A 2.8(15) . 2_755
O1 S1 O3 Ru1 15.3(2) . .
O2 S1 O3 Ru1 -121.46(17) . .
C40 S1 O3 Ru1 127.96(17) . .
N3 Ru1 O3 S1 28.05(17) . .
N5 Ru1 O3 S1 119.08(17) . .
N1 Ru1 O3 S1 -61.54(17) . .
P1 Ru1 O3 S1 112.4(10) . .
O1 S1 C40 F2 -178.3(2) . .
O2 S1 C40 F2 -55.6(3) . .
O3 S1 C40 F2 61.8(2) . .
O1 S1 C40 F1 -57.7(3) . .
O2 S1 C40 F1 65.1(3) . .
O3 S1 C40 F1 -177.5(2) . .
O1 S1 C40 F3 61.5(2) . .
O2 S1 C40 F3 -175.7(2) . .
O3 S1 C40 F3 -58.4(2) . .
O5 S2 C44 F6 58.6(4) . .
O6 S2 C44 F6 178.7(3) . .
O4 S2 C44 F6 -58.9(4) . .
O5 S2 C44 F5 -61.8(4) . .
O6 S2 C44 F5 58.3(4) . .
O4 S2 C44 F5 -179.3(4) . .
O5 S2 C44 F4 178.9(3) . .
O6 S2 C44 F4 -60.9(3) . .
O4 S2 C44 F4 61.4(3) . .
O4A S2A C44A F4A 179.4(7) . .
O5A S2A C44A F4A -59.4(9) . .
O6A S2A C44A F4A 57.3(9) . .
O4A S2A C44A F6A 56.7(10) . .
O5A S2A C44A F6A 177.9(11) . .
O6A S2A C44A F6A -65.4(11) . .
O4A S2A C44A F5A -60.7(9) . .
O5A S2A C44A F5A 60.5(10) . .
O6A S2A C44A F5A 177.1(9) . .
